data_7009534
loop_
_publ_author_name
'Su, Cheng-Yong'
'Liao, Sen'
'Zhu, Hai-Liang'
'Kang, Bei-Sheng'
'Chen, Xiao-Ming'
'Liu, Han-Qin'

_publ_section_title
;
 Silver(I) complexes with quinoline based linear multidentate ligands:
 self-assembly of sulfur-bridged tetrametallotricyclic
 boxes&#x200A;&#x2020;
;
_journal_issue 13
_journal_name_full 'Journal of the Chemical Society, Dalton Transactions'
_journal_page_first 1985
_journal_paper_doi 10.1039/b001723j
_journal_year 2000
_chemical_formula_sum 'C48 H48 Ag4 N8 O16 S4'
_chemical_formula_weight 1552.66
_chemical_name_systematic
; 
 ? 
;
_space_group_IT_number 61
_symmetry_cell_setting orthorhombic
_symmetry_space_group_name_Hall '-P 2bc 2ac'
_symmetry_space_group_name_H-M 'P c a b'
_atom_sites_solution_hydrogens geom
_atom_sites_solution_primary direct
_atom_sites_solution_secondary difmap
_audit_creation_method SHELXL-97
_cell_angle_alpha 90.00
_cell_angle_beta 90.00
_cell_angle_gamma 90.00
_cell_formula_units_Z 4
_cell_length_a 14.981(4)
_cell_length_b 16.923(4)
_cell_length_c 21.999(7)
_cell_measurement_reflns_used 30
_cell_measurement_temperature 293(2)
_cell_measurement_theta_max 15
_cell_measurement_theta_min 7
_cell_volume 5577(3)
_computing_structure_refinement 'SHELXL-97 (Sheldrick, 1997)'
_computing_structure_solution 'SHELXS-97 (Sheldrick, 1990)'
_diffrn_ambient_temperature 293(2)
_diffrn_measured_fraction_theta_full 0.905
_diffrn_measured_fraction_theta_max 0.905
_diffrn_measurement_device_type 'Siemens R3m'
_diffrn_measurement_method \w
_diffrn_radiation_monochromator graphite
_diffrn_radiation_source 'fine-focus sealed tube'
_diffrn_radiation_type MoK\a
_diffrn_radiation_wavelength 0.71073
_diffrn_reflns_av_R_equivalents 0.0212
_diffrn_reflns_av_sigmaI/netI 0.0430
_diffrn_reflns_limit_h_max 18
_diffrn_reflns_limit_h_min 0
_diffrn_reflns_limit_k_max 20
_diffrn_reflns_limit_k_min 0
_diffrn_reflns_limit_l_max 27
_diffrn_reflns_limit_l_min -1
_diffrn_reflns_number 5641
_diffrn_reflns_theta_full 26.00
_diffrn_reflns_theta_max 26.00
_diffrn_reflns_theta_min 2.21
_diffrn_standards_decay_% 0
_diffrn_standards_interval_count 200
_diffrn_standards_number 2
_exptl_absorpt_coefficient_mu 1.608
_exptl_absorpt_correction_T_max 0.746
_exptl_absorpt_correction_T_min 0.553
_exptl_absorpt_correction_type 'Semi-empirical based on psi-scan'
_exptl_crystal_colour Colorless
_exptl_crystal_density_diffrn 1.849
_exptl_crystal_density_method 'not measured'
_exptl_crystal_description Block
_exptl_crystal_F_000 3088
_exptl_crystal_size_max 0.3
_exptl_crystal_size_mid 0.2
_exptl_crystal_size_min 0.2
_refine_diff_density_max 0.582
_refine_diff_density_min -0.555
_refine_diff_density_rms 0.080
_refine_ls_extinction_method none
_refine_ls_goodness_of_fit_ref 1.027
_refine_ls_hydrogen_treatment mixed
_refine_ls_matrix_type full
_refine_ls_number_parameters 361
_refine_ls_number_reflns 5458
_refine_ls_number_restraints 0
_refine_ls_restrained_S_all 1.027
_refine_ls_R_factor_all 0.1000
_refine_ls_R_factor_gt 0.0506
_refine_ls_shift/su_max 0.001
_refine_ls_shift/su_mean 0.000
_refine_ls_structure_factor_coef Fsqd
_refine_ls_weighting_details 'w=1/[\s^2^(Fo^2^)+(0.0443P)^2^+9.9252P] where P=(Fo^2^+2Fc^2^)/3'
_refine_ls_weighting_scheme calc
_refine_ls_wR_factor_gt 0.1035
_refine_ls_wR_factor_ref 0.1238
_reflns_number_gt 3331
_reflns_number_total 5458
_reflns_threshold_expression >2sigma(I)
_cod_data_source_file b001723j.txt
_cod_data_source_block complex3
_cod_depositor_comments
;
The following automatic conversions were performed:
'_symmetry_cell_setting' value 'Orthorhombic' changed to 'orthorhombic'
according to '/home/saulius/struct/CIF-dictionaries/cif_core.dic'
dictionary named 'cif_core.dic' version 2.4.1 from 2010-06-29.

Automatic conversion script
Id: cif_fix_enum 1527 2010-12-29 10:47:43Z saulius 

The following automatic conversions were performed:

'_refine_ls_weighting_scheme' value 'calc
w=1/[\s^2^(Fo^2^)+(0.0443P)^2^+9.9252P] where P=(Fo^2^+2Fc^2^)/3' was
changed to 'calc'. New tag '_refine_ls_weighting_details' was
created. The value of the new tag was set to
'w=1/[\s^2^(Fo^2^)+(0.0443P)^2^+9.9252P] where P=(Fo^2^+2Fc^2^)/3'.

Automatic conversion script
Id: cif_fix_values 3143 2015-03-26 13:38:13Z robertas 
;
_cod_original_sg_symbol_H-M Pcab
_cod_database_code 7009534

loop_
_symmetry_equiv_pos_as_xyz
'x, y, z'
'-x, -y+1/2, z+1/2'
'x+1/2, -y, -z+1/2'
'-x+1/2, y+1/2, -z'
'-x, -y, -z'
'x, y-1/2, -z-1/2'
'-x-1/2, y, z-1/2'
'x-1/2, -y-1/2, z'

loop_
_atom_site_label
_atom_site_type_symbol
_atom_site_fract_x
_atom_site_fract_y
_atom_site_fract_z
_atom_site_U_iso_or_equiv
_atom_site_adp_type
_atom_site_occupancy
_atom_site_calc_flag
_atom_site_refinement_flags
_atom_site_disorder_assembly
_atom_site_disorder_group
Ag1 Ag 0.85414(4) 0.01590(3) 0.00429(2) 0.06222(17) Uani 1 d . . .
Ag2 Ag 1.00196(4) -0.11252(4) -0.17825(3) 0.0801(2) Uani 1 d . . .
S1 S 0.88909(11) -0.01706(9) -0.11375(7) 0.0579(4) Uani 1 d . . .
S2 S 0.86760(11) 0.04344(9) 0.12371(7) 0.0560(4) Uani 1 d . . .
N1 N 0.8513(4) 0.1369(3) -0.0440(2) 0.0619(13) Uani 1 d . . .
N2 N 0.8970(4) -0.1037(3) 0.0486(2) 0.0590(13) Uani 1 d . . .
C1 C 0.8354(5) 0.2006(4) -0.0110(3) 0.080(2) Uani 1 d . . .
H1A H 0.8291 0.1936 0.0321 0.080 Uiso 1 d R . .
C2 C 0.8275(5) 0.2759(4) -0.0345(4) 0.086(2) Uani 1 d . . .
H2A H 0.8158 0.3197 -0.0079 0.080 Uiso 1 d R . .
C3 C 0.8363(5) 0.2866(4) -0.0950(4) 0.080(2) Uani 1 d . . .
H3A H 0.8296 0.3385 -0.1121 0.080 Uiso 1 d R . .
C4 C 0.8554(4) 0.2218(4) -0.1332(3) 0.0626(16) Uani 1 d . . .
C5 C 0.8670(5) 0.2301(4) -0.1961(3) 0.074(2) Uani 1 d . . .
H5A H 0.8610 0.2812 -0.2147 0.080 Uiso 1 d R . .
C6 C 0.8864(5) 0.1670(4) -0.2307(3) 0.078(2) Uani 1 d . . .
H6A H 0.8956 0.1734 -0.2736 0.080 Uiso 1 d R . .
C7 C 0.8931(5) 0.0916(4) -0.2043(3) 0.0645(17) Uani 1 d . . .
H7A H 0.9067 0.0470 -0.2297 0.080 Uiso 1 d R . .
C8 C 0.8811(4) 0.0801(3) -0.1437(3) 0.0529(15) Uani 1 d . . .
C9 C 0.8629(4) 0.1458(3) -0.1057(3) 0.0488(13) Uani 1 d . . .
C10 C 0.7858(5) -0.0617(4) -0.1383(3) 0.0710(18) Uani 1 d . . .
H10A H 0.7858 -0.1159 -0.1255 0.100 Uiso 1 d R . .
H10B H 0.7848 -0.0614 -0.1820 0.100 Uiso 1 d R . .
C11 C 0.7045(5) -0.0249(5) -0.1153(3) 0.085(2) Uani 1 d . . .
H11A H 0.6531 -0.0511 -0.1319 0.100 Uiso 1 d R . .
H11B H 0.7030 0.0295 -0.1276 0.100 Uiso 1 d R . .
C12 C 0.6299(6) 0.0118(8) -0.0287(5) 0.155(5) Uani 1 d . . .
H12A H 0.6362 0.0633 -0.0465 0.100 Uiso 1 d R . .
H12B H 0.5762 -0.0112 -0.0448 0.100 Uiso 1 d R . .
C13 C 0.6224(6) 0.0279(7) 0.0280(5) 0.135(4) Uani 1 d . . .
H13A H 0.6128 -0.0230 0.0461 0.100 Uiso 1 d R . .
H13B H 0.5708 0.0599 0.0360 0.100 Uiso 1 d R . .
C14 C 0.6868(5) 0.0486(5) 0.1214(4) 0.097(3) Uani 1 d . . .
H14A H 0.6332 0.0732 0.1360 0.100 Uiso 1 d R . .
H14B H 0.6835 -0.0068 0.1302 0.100 Uiso 1 d R . .
C15 C 0.7629(4) 0.0824(4) 0.1513(3) 0.0695(19) Uani 1 d . . .
H15A H 0.7623 0.1386 0.1454 0.100 Uiso 1 d R . .
H15B H 0.7588 0.0725 0.1942 0.100 Uiso 1 d R . .
C16 C 0.8679(4) -0.0555(3) 0.1503(2) 0.0495(14) Uani 1 d . . .
C17 C 0.8563(5) -0.0714(4) 0.2107(3) 0.0671(17) Uani 1 d . . .
H17A H 0.8465 -0.0281 0.2381 0.100 Uiso 1 d R . .
C18 C 0.8607(5) -0.1488(4) 0.2334(3) 0.076(2) Uani 1 d . . .
H18A H 0.8492 -0.1586 0.2757 0.100 Uiso 1 d R . .
C19 C 0.8784(5) -0.2090(4) 0.1953(3) 0.075(2) Uani 1 d . . .
H19A H 0.8821 -0.2617 0.2112 0.100 Uiso 1 d R . .
C20 C 0.8917(4) -0.1963(3) 0.1327(3) 0.0573(15) Uani 1 d . . .
C21 C 0.9127(5) -0.2571(4) 0.0923(3) 0.081(2) Uani 1 d . . .
H21A H 0.9175 -0.3102 0.1072 0.100 Uiso 1 d R . .
C22 C 0.9250(6) -0.2414(4) 0.0331(3) 0.087(2) Uani 1 d . . .
H22A H 0.9400 -0.2828 0.0050 0.100 Uiso 1 d R . .
C23 C 0.9167(5) -0.1640(4) 0.0131(3) 0.081(2) Uani 1 d . . .
H23A H 0.9263 -0.1531 -0.0292 0.100 Uiso 1 d R . .
C24 C 0.8863(4) -0.1183(3) 0.1092(3) 0.0505(14) Uani 1 d . . .
O1 O 0.7036(3) -0.0309(3) -0.0506(2) 0.0862(15) Uani 1 d . . .
O2 O 0.6945(3) 0.0618(4) 0.0565(2) 0.1022(19) Uani 1 d . . .
N3 N 1.0216(5) -0.2719(4) -0.1267(3) 0.0795(19) Uani 1 d . . .
O3 O 0.9506(4) -0.2345(3) -0.1355(3) 0.0974(17) Uani 1 d . . .
O4 O 1.0931(4) -0.2405(3) -0.1412(3) 0.1079(19) Uani 1 d . . .
O5 O 1.0208(4) -0.3377(4) -0.1057(4) 0.134(3) Uani 1 d . . .
N4 N 0.9938(5) -0.0828(3) -0.3082(3) 0.0765(18) Uani 1 d . . .
O6 O 0.9258(4) -0.0826(3) -0.2753(2) 0.0994(18) Uani 1 d . . .
O7 O 1.0685(4) -0.0947(3) -0.2845(3) 0.1001(18) Uani 1 d . . .
O8 O 0.9880(4) -0.0730(3) -0.3634(2) 0.1028(19) Uani 1 d . . .

loop_
_atom_site_aniso_label
_atom_site_aniso_U_11
_atom_site_aniso_U_22
_atom_site_aniso_U_33
_atom_site_aniso_U_23
_atom_site_aniso_U_13
_atom_site_aniso_U_12
Ag1 0.0708(3) 0.0654(3) 0.0505(3) 0.0053(2) -0.0028(3) 0.0030(3)
Ag2 0.0989(4) 0.0696(3) 0.0717(3) 0.0000(3) -0.0071(3) -0.0064(3)
S1 0.0654(10) 0.0538(8) 0.0545(8) -0.0014(8) 0.0040(8) 0.0037(8)
S2 0.0671(10) 0.0511(8) 0.0499(8) -0.0037(7) -0.0002(8) 0.0045(7)
N1 0.078(4) 0.056(3) 0.051(3) -0.003(2) 0.008(3) -0.004(3)
N2 0.071(4) 0.059(3) 0.047(3) -0.007(2) -0.004(3) 0.016(3)
C1 0.108(6) 0.062(4) 0.069(4) -0.012(4) 0.021(4) -0.007(4)
C2 0.106(7) 0.058(5) 0.096(6) -0.021(4) 0.026(5) -0.002(4)
C3 0.080(5) 0.046(4) 0.115(6) 0.004(4) 0.005(5) 0.002(3)
C4 0.049(4) 0.056(4) 0.083(5) 0.003(3) 0.001(4) -0.008(3)
C5 0.079(5) 0.065(5) 0.079(5) 0.024(4) -0.011(4) -0.010(4)
C6 0.099(6) 0.080(5) 0.056(4) 0.013(4) -0.003(4) -0.014(4)
C7 0.078(5) 0.072(5) 0.043(3) -0.006(3) 0.000(3) -0.004(4)
C8 0.053(4) 0.055(3) 0.051(3) 0.001(3) 0.003(3) -0.006(3)
C9 0.037(3) 0.052(3) 0.057(3) 0.002(3) 0.004(3) 0.000(3)
C10 0.080(5) 0.068(4) 0.065(4) -0.008(3) -0.002(4) -0.011(4)
C11 0.076(5) 0.088(5) 0.090(5) 0.000(5) -0.029(4) -0.019(4)
C12 0.050(6) 0.298(17) 0.116(8) -0.069(10) -0.001(5) -0.009(7)
C13 0.058(6) 0.196(11) 0.150(9) -0.057(9) 0.011(6) 0.021(7)
C14 0.080(6) 0.100(6) 0.112(7) -0.017(5) 0.025(5) 0.011(5)
C15 0.070(5) 0.075(4) 0.064(4) -0.002(3) 0.008(4) 0.023(4)
C16 0.048(3) 0.051(3) 0.050(3) -0.001(3) 0.000(3) 0.004(3)
C17 0.082(5) 0.065(4) 0.055(4) -0.002(3) 0.005(4) 0.010(4)
C18 0.093(5) 0.073(5) 0.062(4) 0.012(4) 0.006(4) 0.006(4)
C19 0.092(6) 0.060(4) 0.075(5) 0.017(4) -0.014(4) 0.002(4)
C20 0.058(4) 0.054(4) 0.060(4) 0.000(3) -0.010(3) 0.007(3)
C21 0.102(6) 0.055(4) 0.085(5) -0.002(4) -0.019(5) 0.010(4)
C22 0.131(7) 0.058(5) 0.072(5) -0.021(4) -0.005(5) 0.018(5)
C23 0.113(6) 0.069(5) 0.059(4) -0.012(4) -0.001(4) 0.024(4)
C24 0.044(3) 0.053(3) 0.054(3) -0.002(3) -0.009(3) 0.005(3)
O1 0.068(3) 0.128(4) 0.063(3) -0.017(3) 0.004(2) -0.022(3)
O2 0.053(3) 0.168(6) 0.086(4) -0.035(4) -0.006(3) 0.007(3)
N3 0.119(7) 0.056(4) 0.064(4) -0.006(3) 0.000(4) -0.009(4)
O3 0.112(5) 0.076(4) 0.105(4) -0.007(3) 0.000(4) 0.001(3)
O4 0.113(5) 0.084(4) 0.126(5) -0.014(4) 0.018(4) -0.030(4)
O5 0.141(6) 0.071(4) 0.191(7) 0.038(4) 0.027(5) 0.002(4)
N4 0.120(6) 0.046(3) 0.063(4) -0.009(3) -0.006(4) 0.003(4)
O6 0.136(5) 0.076(4) 0.086(4) -0.014(3) 0.026(4) -0.001(3)
O7 0.122(5) 0.092(4) 0.086(4) -0.002(3) -0.026(4) 0.006(4)
O8 0.141(5) 0.104(4) 0.063(3) 0.008(3) 0.003(3) 0.023(4)

loop_
_atom_type_symbol
_atom_type_description
_atom_type_scat_dispersion_real
_atom_type_scat_dispersion_imag
_atom_type_scat_source
C C 0.0033 0.0016 'International Tables Vol C Tables 4.2.6.8 and 6.1.1.4'
H H 0.0000 0.0000 'International Tables Vol C Tables 4.2.6.8 and 6.1.1.4'
N N 0.0061 0.0033 'International Tables Vol C Tables 4.2.6.8 and 6.1.1.4'
O O 0.0106 0.0060 'International Tables Vol C Tables 4.2.6.8 and 6.1.1.4'
S S 0.1246 0.1234 'International Tables Vol C Tables 4.2.6.8 and 6.1.1.4'
Ag Ag -0.8971 1.1015 'International Tables Vol C Tables 4.2.6.8 and 6.1.1.4'

loop_
_geom_angle_atom_site_label_1
_geom_angle_atom_site_label_2
_geom_angle_atom_site_label_3
_geom_angle
_geom_angle_site_symmetry_1
_geom_angle_site_symmetry_3
_geom_angle_publ_flag
N1 Ag1 N2 165.00(19) . . ?
N1 Ag1 S2 107.38(12) . . ?
N2 Ag1 S2 73.76(12) . . ?
N1 Ag1 S1 75.21(12) . . ?
N2 Ag1 S1 99.72(12) . . ?
S2 Ag1 S1 164.39(6) . . ?
O3 Ag2 O6 111.55(19) . . ?
O3 Ag2 O7 125.81(18) . . ?
O6 Ag2 O7 50.7(2) . . ?
O3 Ag2 S2 116.88(15) . 5_755 ?
O6 Ag2 S2 131.28(14) . 5_755 ?
O7 Ag2 S2 94.40(14) . 5_755 ?
O3 Ag2 S1 96.13(15) . . ?
O6 Ag2 S1 92.40(14) . . ?
O7 Ag2 S1 130.18(13) . . ?
S2 Ag2 S1 87.66(6) 5_755 . ?
C8 S1 C10 102.7(3) . . ?
C8 S1 Ag1 98.72(19) . . ?
C10 S1 Ag1 102.0(2) . . ?
C8 S1 Ag2 113.4(2) . . ?
C10 S1 Ag2 97.3(2) . . ?
Ag1 S1 Ag2 137.63(6) . . ?
C16 S2 C15 103.6(3) . . ?
C16 S2 Ag2 105.86(19) . 5_755 ?
C15 S2 Ag2 109.7(2) . 5_755 ?
C16 S2 Ag1 99.20(19) . . ?
C15 S2 Ag1 109.1(2) . . ?
Ag2 S2 Ag1 126.44(7) 5_755 . ?
C1 N1 C9 118.4(5) . . ?
C1 N1 Ag1 118.3(4) . . ?
C9 N1 Ag1 123.3(4) . . ?
C23 N2 C24 117.6(5) . . ?
C23 N2 Ag1 119.0(4) . . ?
C24 N2 Ag1 122.2(4) . . ?
N1 C1 C2 124.2(7) . . ?
C3 C2 C1 119.0(7) . . ?
C2 C3 C4 120.2(7) . . ?
C5 C4 C3 122.3(6) . . ?
C5 C4 C9 119.9(6) . . ?
C3 C4 C9 117.7(6) . . ?
C6 C5 C4 120.4(6) . . ?
C5 C6 C7 120.2(6) . . ?
C8 C7 C6 121.7(6) . . ?
C7 C8 C9 119.4(6) . . ?
C7 C8 S1 119.1(5) . . ?
C9 C8 S1 121.5(4) . . ?
N1 C9 C8 121.3(5) . . ?
N1 C9 C4 120.4(5) . . ?
C8 C9 C4 118.3(5) . . ?
C11 C10 S1 115.7(5) . . ?
O1 C11 C10 108.9(6) . . ?
C13 C12 O1 120.7(10) . . ?
C12 C13 O2 117.7(9) . . ?
C15 C14 O2 109.0(7) . . ?
C14 C15 S2 113.0(5) . . ?
C17 C16 C24 119.8(5) . . ?
C17 C16 S2 120.4(5) . . ?
C24 C16 S2 119.7(4) . . ?
C16 C17 C18 121.6(6) . . ?
C19 C18 C17 119.6(6) . . ?
C18 C19 C20 121.4(6) . . ?
C21 C20 C19 122.8(6) . . ?
C21 C20 C24 117.8(6) . . ?
C19 C20 C24 119.4(6) . . ?
C22 C21 C20 120.3(7) . . ?
C21 C22 C23 118.7(7) . . ?
N2 C23 C22 124.3(6) . . ?
N2 C24 C20 121.2(5) . . ?
N2 C24 C16 120.5(5) . . ?
C20 C24 C16 118.3(5) . . ?
C12 O1 C11 108.2(7) . . ?
C13 O2 C14 108.8(7) . . ?
O5 N3 O4 120.3(8) . . ?
O5 N3 O3 121.1(8) . . ?
O4 N3 O3 118.6(7) . . ?
N3 O3 Ag2 102.9(5) . . ?
O8 N4 O6 120.9(7) . . ?
O8 N4 O7 119.8(7) . . ?
O6 N4 O7 119.2(7) . . ?
N4 O6 Ag2 97.1(5) . . ?
N4 O7 Ag2 92.9(5) . . ?

loop_
_geom_bond_atom_site_label_1
_geom_bond_atom_site_label_2
_geom_bond_distance
_geom_bond_site_symmetry_2
_geom_bond_publ_flag
Ag1 N1 2.308(5) . ?
Ag1 N2 2.336(5) . ?
Ag1 S2 2.6757(17) . ?
Ag1 S1 2.7071(17) . ?
Ag2 O3 2.396(6) . ?
Ag2 O6 2.473(6) . ?
Ag2 O7 2.558(6) . ?
Ag2 S2 2.5739(17) 5_755 ?
Ag2 S1 2.7354(17) . ?
S1 C8 1.775(6) . ?
S1 C10 1.804(7) . ?
S2 C16 1.775(6) . ?
S2 C15 1.806(6) . ?
S2 Ag2 2.5739(17) 5_755 ?
N1 C1 1.322(8) . ?
N1 C9 1.378(7) . ?
N2 C23 1.319(7) . ?
N2 C24 1.366(7) . ?
C1 C2 1.380(10) . ?
C2 C3 1.349(10) . ?
C3 C4 1.412(9) . ?
C4 C5 1.403(9) . ?
C4 C9 1.424(8) . ?
C5 C6 1.343(9) . ?
C6 C7 1.406(9) . ?
C7 C8 1.360(8) . ?
C8 C9 1.416(7) . ?
C10 C11 1.458(9) . ?
C11 O1 1.428(8) . ?
C12 C13 1.283(13) . ?
C12 O1 1.404(10) . ?
C13 O2 1.374(10) . ?
C14 C15 1.434(10) . ?
C14 O2 1.451(9) . ?
C16 C17 1.365(8) . ?
C16 C24 1.422(7) . ?
C17 C18 1.404(9) . ?
C18 C19 1.346(9) . ?
C19 C20 1.407(9) . ?
C20 C21 1.396(8) . ?
C20 C24 1.419(8) . ?
C21 C22 1.343(9) . ?
C22 C23 1.388(9) . ?
N3 O5 1.206(8) . ?
N3 O4 1.237(7) . ?
N3 O3 1.252(8) . ?
N4 O8 1.230(7) . ?
N4 O6 1.249(8) . ?
N4 O7 1.251(8) . ?
